data_7214532
loop_
_publ_author_name
'Mehlana, Gift'
'Ramon, Ga\"elle'
'Bourne, Susan A.'

_publ_section_title
;
 Methanol mediated crystal transformations in a solvatochromic metal
 organic framework constructed from Co(ii) and 4-(4-pyridyl) benzoate
;
_journal_issue 45
_journal_name_full CrystEngComm
_journal_page_first 9521
_journal_paper_doi 10.1039/c3ce41064a
_journal_volume 15
_journal_year 2013
_chemical_formula_sum 'C55 H57.9 Co2 N4 O16.35'
_chemical_formula_weight 1154.41
_chemical_name_systematic
;
?
;
_space_group_IT_number 7
_symmetry_cell_setting monoclinic
_symmetry_space_group_name_Hall 'P -2yac'
_symmetry_space_group_name_H-M 'P 1 n 1'
_atom_sites_solution_hydrogens geom
_atom_sites_solution_primary direct
_atom_sites_solution_secondary difmap
_audit_creation_method SHELXL-97
_cell_angle_alpha 90.00
_cell_angle_beta 106.0730(10)
_cell_angle_gamma 90.00
_cell_formula_units_Z 2
_cell_length_a 17.0218(5)
_cell_length_b 10.5990(3)
_cell_length_c 18.3064(5)
_cell_measurement_temperature 173(2)
_cell_volume 3173.63(16)
_computing_structure_refinement 'SHELXL-97 (Sheldrick, 1997)'
_computing_structure_solution 'SHELXS-97 (Sheldrick, 1990)'
_diffrn_ambient_temperature 173(2)
_diffrn_measured_fraction_theta_full 0.998
_diffrn_measured_fraction_theta_max 0.998
_diffrn_radiation_monochromator graphite
_diffrn_radiation_source 'fine-focus sealed tube'
_diffrn_radiation_type MoK\a
_diffrn_radiation_wavelength 0.71073
_diffrn_reflns_av_R_equivalents 0.0277
_diffrn_reflns_av_sigmaI/netI 0.0284
_diffrn_reflns_limit_h_max 22
_diffrn_reflns_limit_h_min -22
_diffrn_reflns_limit_k_max 14
_diffrn_reflns_limit_k_min -14
_diffrn_reflns_limit_l_max 24
_diffrn_reflns_limit_l_min -24
_diffrn_reflns_number 57343
_diffrn_reflns_theta_full 28.29
_diffrn_reflns_theta_max 28.29
_diffrn_reflns_theta_min 1.45
_exptl_absorpt_coefficient_mu 0.586
_exptl_absorpt_correction_T_max 0.8938
_exptl_absorpt_correction_T_min 0.7788
_exptl_absorpt_correction_type multi-scan
_exptl_absorpt_process_details SADABS
_exptl_crystal_colour 'light pink'
_exptl_crystal_density_diffrn 1.208
_exptl_crystal_density_method 'not measured'
_exptl_crystal_F_000 1201
_exptl_crystal_size_max 0.45
_exptl_crystal_size_mid 0.27
_exptl_crystal_size_min 0.20
_refine_diff_density_max 1.396
_refine_diff_density_min -0.679
_refine_diff_density_rms 0.132
_refine_ls_abs_structure_details 'Flack H D (1983), Acta Cryst. A39, 876-881'
_refine_ls_abs_structure_Flack 0.00
_refine_ls_extinction_method none
_refine_ls_goodness_of_fit_ref 1.074
_refine_ls_hydrogen_treatment constr
_refine_ls_matrix_type full
_refine_ls_number_parameters 715
_refine_ls_number_reflns 15725
_refine_ls_number_restraints 4
_refine_ls_restrained_S_all 1.075
_refine_ls_R_factor_all 0.0715
_refine_ls_R_factor_gt 0.0569
_refine_ls_shift/su_max 0.000
_refine_ls_shift/su_mean 0.000
_refine_ls_structure_factor_coef Fsqd
_refine_ls_weighting_details 'calc w=1/[\s^2^(Fo^2^)+(0.1258P)^2^+2.4973P] where P=(Fo^2^+2Fc^2^)/3'
_refine_ls_weighting_scheme calc
_refine_ls_wR_factor_gt 0.1746
_refine_ls_wR_factor_ref 0.1951
_reflns_number_gt 12839
_reflns_number_total 15725
_reflns_threshold_expression >2sigma(I)
_cod_data_source_file c3ce41064a.txt
_cod_data_source_block c:\gift\struct~2\co6cf7~1\44co1m
_cod_original_sg_symbol_H-M Pn
_cod_original_formula_sum 'C55 H57.90 Co2 N4 O16.35'
_cod_database_code 7214532

loop_
_symmetry_equiv_pos_as_xyz
'x, y, z'
'x+1/2, -y, z+1/2'

loop_
_atom_site_label
_atom_site_type_symbol
_atom_site_fract_x
_atom_site_fract_y
_atom_site_fract_z
_atom_site_U_iso_or_equiv
_atom_site_adp_type
_atom_site_occupancy
_atom_site_symmetry_multiplicity
_atom_site_calc_flag
_atom_site_refinement_flags
_atom_site_disorder_assembly
_atom_site_disorder_group
Co1 Co 0.88120(8) 0.46505(3) 0.39724(8) 0.01990(11) Uani 1 1 d . . .
Co2 Co 1.13118(9) 0.49991(12) 1.14716(8) 0.01940(11) Uani 1 1 d . . .
O1 O 0.8051(3) 0.3193(5) 0.4250(3) 0.0303(12) Uani 1 1 d . . .
O2 O 0.9569(3) 0.3205(5) 0.3692(3) 0.0269(11) Uani 1 1 d . . .
O15D O 0.8033(3) 0.4642(5) 0.2900(3) 0.0287(13) Uani 1 1 d . . .
O4 O 1.0012(3) 0.5175(5) 1.1289(3) 0.0325(13) Uani 1 1 d . . .
O15C O 0.9602(3) 0.4623(5) 0.5048(3) 0.0269(12) Uani 1 1 d . . .
O6 O 1.2614(3) 0.4843(5) 1.1649(3) 0.0245(11) Uani 1 1 d . . .
O15A O 1.1255(3) 0.3102(5) 1.1594(3) 0.0312(12) Uani 1 1 d . . .
O15B O 1.1372(3) 0.6905(4) 1.1356(3) 0.0244(11) Uani 1 1 d . . .
N1D N 0.6526(4) 0.4744(6) -0.2327(3) 0.0238(13) Uani 1 1 d . . .
N1A N 0.9499(3) -0.3881(6) 1.3628(3) 0.0263(13) Uani 1 1 d . . .
N1B N 1.3132(3) 1.3896(5) 0.9322(3) 0.0231(12) Uani 1 1 d . . .
N1C N 1.1091(3) 0.4722(6) 1.0254(3) 0.0216(12) Uani 1 1 d . . .
O14C O 1.0269(3) 0.2821(6) 0.5154(3) 0.0363(13) Uani 1 1 d . . .
O14B O 1.0119(3) 0.7335(6) 1.0627(3) 0.0388(14) Uani 1 1 d . . .
O14A O 1.2510(3) 0.2594(5) 1.2307(3) 0.0349(13) Uani 1 1 d . . .
O14D O 0.7363(3) 0.2784(6) 0.2812(3) 0.0395(15) Uani 1 1 d . . .
C9C C 1.0326(5) 0.5118(8) 0.6593(4) 0.0297(18) Uani 1 1 d . . .
H9C H 1.0261 0.5843 0.6276 0.045 Uiso 1 1 calc R . .
C8B C 1.1232(5) 1.0241(8) 0.9610(4) 0.0340(17) Uani 1 1 d . . .
H8B H 1.0992 1.0548 0.9111 0.051 Uiso 1 1 calc R . .
C3D C 0.6366(4) 0.5367(7) -0.1118(4) 0.0250(16) Uani 1 1 d . . .
H3D H 0.6123 0.5938 -0.0844 0.038 Uiso 1 1 calc R . .
C13B C 1.0869(4) 0.7565(7) 1.0881(4) 0.0247(15) Uani 1 1 d . . .
C13A C 1.1756(4) 0.2387(7) 1.2062(4) 0.0250(15) Uani 1 1 d . . .
C4C C 1.0766(4) 0.4369(7) 0.8675(4) 0.0242(14) Uani 1 1 d . . .
C7A C 1.0671(4) -0.0770(7) 1.2860(4) 0.0264(15) Uani 1 1 d . . .
C7B C 1.1956(5) 1.0777(7) 1.0066(4) 0.0279(16) Uani 1 1 d . . .
C13C C 1.0017(4) 0.3755(8) 0.5416(4) 0.0283(16) Uani 1 1 d . . .
C13D C 0.7572(4) 0.3774(7) 0.2516(4) 0.0240(14) Uani 1 1 d . . .
C6C C 1.0645(4) 0.3776(7) 0.9901(4) 0.0255(15) Uani 1 1 d . . .
H6C H 1.0439 0.3188 1.0195 0.038 Uiso 1 1 calc R . .
C10C C 1.0256(4) 0.3928(7) 0.6275(4) 0.0244(15) Uani 1 1 d . . .
C6D C 0.6999(4) 0.3751(8) -0.1961(4) 0.0305(17) Uani 1 1 d . . .
H6D H 0.7220 0.3183 -0.2253 0.046 Uiso 1 1 calc R . .
C10B C 1.1237(4) 0.8754(7) 1.0611(4) 0.0268(15) Uani 1 1 d . . .
C10A C 1.1406(4) 0.1304(7) 1.2343(4) 0.0236(14) Uani 1 1 d . . .
C2D C 0.6222(4) 0.5504(7) -0.1896(4) 0.0263(16) Uani 1 1 d . . .
H2D H 0.5884 0.6183 -0.2137 0.039 Uiso 1 1 calc R . .
C3C C 1.1252(5) 0.5404(8) 0.9048(4) 0.0306(18) Uani 1 1 d . . .
H3C H 1.1472 0.5997 0.8768 0.046 Uiso 1 1 calc R . .
C4D C 0.6846(4) 0.4430(8) -0.0747(4) 0.0279(16) Uani 1 1 d . . .
C7C C 1.0614(4) 0.4204(9) 0.7844(4) 0.0301(17) Uani 1 1 d . . .
C12B C 1.2308(5) 1.0257(7) 1.0802(4) 0.0285(16) Uani 1 1 d . . .
H12B H 1.2791 1.0622 1.1124 0.043 Uiso 1 1 calc R . .
C5C C 1.0456(4) 0.3591(8) 0.9109(4) 0.0290(16) Uani 1 1 d . . .
H5C H 1.0109 0.2914 0.8880 0.043 Uiso 1 1 calc R . .
C10D C 0.7341(4) 0.3921(8) 0.1670(4) 0.0271(16) Uani 1 1 d . . .
C5D C 0.7160(5) 0.3553(8) -0.1201(4) 0.0331(17) Uani 1 1 d . . .
H5D H 0.7475 0.2846 -0.0970 0.050 Uiso 1 1 calc R . .
C9A C 1.0678(5) 0.0800(7) 1.1895(5) 0.0307(17) Uani 1 1 d . . .
H9A H 1.0420 0.1160 1.1414 0.046 Uiso 1 1 calc R . .
C4B C 1.2346(4) 1.1872(7) 0.9805(4) 0.0265(15) Uani 1 1 d . . .
C8C C 1.0490(5) 0.5258(8) 0.7372(5) 0.0304(17) Uani 1 1 d . . .
H8C H 1.0519 0.6079 0.7587 0.046 Uiso 1 1 calc R . .
C4A C 1.0272(4) -0.1839(7) 1.3138(4) 0.0264(15) Uani 1 1 d . . .
C12D C 0.7077(5) 0.3017(8) 0.0419(4) 0.0339(18) Uani 1 1 d . . .
H12D H 0.6996 0.2289 0.0104 0.051 Uiso 1 1 calc R . .
C7D C 0.7023(4) 0.4241(7) 0.0092(4) 0.0251(15) Uani 1 1 d . . .
C11B C 1.1967(4) 0.9262(7) 1.1044(4) 0.0262(15) Uani 1 1 d . . .
H11B H 1.2231 0.8897 1.1524 0.039 Uiso 1 1 calc R . .
C8D C 0.7111(5) 0.5281(8) 0.0572(4) 0.0308(18) Uani 1 1 d . . .
H8D H 0.7028 0.6106 0.0361 0.046 Uiso 1 1 calc R . .
C8A C 1.0316(5) -0.0265(7) 1.2161(4) 0.0285(17) Uani 1 1 d . . .
H8A H 0.9826 -0.0621 1.1848 0.043 Uiso 1 1 calc R . .
C12C C 1.0569(6) 0.3038(8) 0.7538(4) 0.042(2) Uani 1 1 d . . .
H12C H 1.0644 0.2322 0.7862 0.063 Uiso 1 1 calc R . .
C2A C 0.9515(4) -0.3823(7) 1.2900(4) 0.0275(15) Uani 1 1 d . . .
H2A H 0.9256 -0.4464 1.2553 0.041 Uiso 1 1 calc R . .
C2C C 1.1398(4) 0.5525(8) 0.9836(4) 0.0257(16) Uani 1 1 d . . .
H2C H 1.1730 0.6204 1.0086 0.039 Uiso 1 1 calc R . .
C5A C 1.0274(5) -0.1969(7) 1.3892(4) 0.0302(17) Uani 1 1 d . . .
H5A H 1.0553 -0.1376 1.4263 0.045 Uiso 1 1 calc R . .
C3B C 1.2733(5) 1.2794(7) 1.0303(5) 0.0287(16) Uani 1 1 d . . .
H3B H 1.2745 1.2754 1.0824 0.043 Uiso 1 1 calc R . .
C9D C 0.7320(5) 0.5126(8) 0.1361(4) 0.0284(17) Uani 1 1 d . . .
H9D H 0.7447 0.5840 0.1686 0.043 Uiso 1 1 calc R . .
C9B C 1.0861(5) 0.9226(7) 0.9909(5) 0.0327(18) Uani 1 1 d . . .
H9B H 1.0355 0.8883 0.9619 0.049 Uiso 1 1 calc R . .
C6A C 0.9850(5) -0.3007(8) 1.4102(4) 0.0312(17) Uani 1 1 d . . .
H6A H 0.9823 -0.3061 1.4613 0.047 Uiso 1 1 calc R . .
C3A C 0.9912(5) -0.2821(8) 1.2648(5) 0.0320(18) Uani 1 1 d . . .
H3A H 0.9936 -0.2808 1.2136 0.048 Uiso 1 1 calc R . .
C5B C 1.2381(5) 1.1962(8) 0.9045(4) 0.0320(17) Uani 1 1 d . . .
H5B H 1.2153 1.1314 0.8691 0.048 Uiso 1 1 calc R . .
C11D C 0.7251(5) 0.2893(9) 0.1209(5) 0.040(2) Uani 1 1 d . . .
H11D H 0.7307 0.2074 0.1428 0.060 Uiso 1 1 calc R . .
C11C C 1.0414(5) 0.2860(8) 0.6756(4) 0.0321(17) Uani 1 1 d . . .
H11C H 1.0415 0.2037 0.6550 0.048 Uiso 1 1 calc R . .
C62 C 1.3260(3) 0.5710(4) 1.1908(3) 0.0269(9) Uani 1 1 d . . .
H62A H 1.3067 0.6562 1.1743 0.040 Uiso 1 1 calc R . .
H62B H 1.3712 0.5486 1.1698 0.040 Uiso 1 1 calc R . .
H62C H 1.3450 0.5683 1.2465 0.040 Uiso 1 1 calc R . .
C11A C 1.1766(5) 0.0707(9) 1.3056(5) 0.041(2) Uani 1 1 d . . .
H11A H 1.2266 0.1026 1.3373 0.061 Uiso 1 1 calc R . .
C6B C 1.2736(4) 1.2958(7) 0.8828(4) 0.0292(16) Uani 1 1 d . . .
H6B H 1.2716 1.3031 0.8306 0.044 Uiso 1 1 calc R . .
C12A C 1.1419(6) -0.0287(9) 1.3288(5) 0.046(2) Uani 1 1 d . . .
H12A H 1.1688 -0.0675 1.3759 0.069 Uiso 1 1 calc R . .
C66 C 0.9420(5) 0.2197(9) 0.3173(5) 0.049(2) Uani 1 1 d . . .
H66A H 0.8957 0.1699 0.3233 0.074 Uiso 1 1 calc R . .
H66B H 0.9907 0.1660 0.3270 0.074 Uiso 1 1 calc R . .
H66C H 0.9293 0.2529 0.2653 0.074 Uiso 1 1 calc R . .
C67 C 0.8221(6) 0.2169(8) 0.4774(5) 0.043(2) Uani 1 1 d . . .
H67A H 0.8450 0.1464 0.4554 0.064 Uiso 1 1 calc R . .
H67B H 0.7714 0.1899 0.4883 0.064 Uiso 1 1 calc R . .
H67C H 0.8616 0.2441 0.5247 0.064 Uiso 1 1 calc R . .
C69 C 0.9297(9) 0.407(2) 1.0961(9) 0.229(13) Uani 1 1 d . . .
H69A H 0.9009 0.4246 1.0429 0.344 Uiso 1 1 calc R . .
H69B H 0.8906 0.4070 1.1266 0.344 Uiso 1 1 calc R . .
H69C H 0.9558 0.3237 1.0997 0.344 Uiso 1 1 calc R . .
O1E O 1.0351(6) -0.1267(14) 1.5734(7) 0.080(5) Uani 0.50 1 d PD . .
H1E H 1.0658 -0.1062 1.6161 0.119 Uiso 0.50 1 calc PR . .
C2E C 0.9568(6) -0.0775(15) 1.5649(14) 0.089(9) Uani 0.50 1 d PD . .
H2E1 H 0.9511 -0.0526 1.6148 0.134 Uiso 0.50 1 calc PR . .
H2E2 H 0.9158 -0.1418 1.5426 0.134 Uiso 0.50 1 calc PR . .
H2E3 H 0.9485 -0.0036 1.5314 0.134 Uiso 0.50 1 calc PR . .
O1G O 1.3313(4) -0.0653(9) 1.4476(4) 0.054(2) Uani 0.50 1 d PD . .
H1G H 1.3443 0.0104 1.4438 0.080 Uiso 0.50 1 calc PR . .
C2B C 1.3099(5) 1.3770(7) 1.0036(4) 0.0302(16) Uani 1 1 d . . .
H2B H 1.3349 1.4408 1.0388 0.045 Uiso 1 1 calc R . .
C2G C 1.3955(6) -0.1277(15) 1.4976(9) 0.079(5) Uani 0.50 1 d PD . .
H2G1 H 1.4187 -0.0740 1.5419 0.118 Uiso 0.50 1 calc PR . .
H2G2 H 1.4377 -0.1469 1.4721 0.118 Uiso 0.50 1 calc PR . .
H2G3 H 1.3755 -0.2064 1.5141 0.118 Uiso 0.50 1 calc PR . .
C1K C 0.5940(6) 0.1691(10) 0.2198(6) 0.063(2) Uiso 0.70 1 d P . .
O3 O 0.9001(13) 0.1274(19) 0.8289(12) 0.058(4) Uiso 0.25 1 d P A -21
O5 O 1.3890(10) 0.0905(16) 0.5389(9) 0.052(4) Uiso 0.25 1 d P . .
O7 O 0.8593(10) 0.6488(17) 0.9073(10) 0.058(4) Uiso 0.25 1 d P B 21
O8 O 0.8900(11) -0.2069(17) 0.8422(10) 0.100(5) Uiso 0.40 1 d P . .
O9 O 1.1406(5) 0.0900(9) 0.5640(5) 0.119(3) Uiso 1 1 d . . .
O10 O 1.2219(9) 0.1095(16) 0.7140(9) 0.084(5) Uiso 0.50 1 d P . .
C11 C 1.3060(11) 0.064(2) 0.7308(11) 0.063(5) Uiso 0.50 1 d P . .
O12 O 0.6494(6) 0.0433(10) 0.2657(6) 0.092(3) Uiso 0.70 1 d P . .
C5 C 1.3324(15) 0.158(3) 0.5161(15) 0.236(10) Uiso 1 1 d . . .

loop_
_atom_site_aniso_label
_atom_site_aniso_U_11
_atom_site_aniso_U_22
_atom_site_aniso_U_33
_atom_site_aniso_U_23
_atom_site_aniso_U_13
_atom_site_aniso_U_12
Co1 0.02560(19) 0.02165(19) 0.01202(17) 0.0001(5) 0.00451(13) 0.0000(5)
Co2 0.02371(19) 0.02020(19) 0.01397(17) 0.00178(12) 0.00466(13) -0.00247(12)
O1 0.041(3) 0.027(3) 0.022(3) 0.001(2) 0.008(2) -0.007(2)
O2 0.028(2) 0.030(3) 0.024(3) -0.006(2) 0.009(2) 0.000(2)
O15D 0.036(3) 0.028(3) 0.018(3) 0.002(2) 0.001(2) 0.002(2)
O4 0.023(3) 0.041(3) 0.036(3) -0.008(3) 0.011(2) -0.006(2)
O15C 0.033(3) 0.031(3) 0.013(2) 0.003(2) 0.000(2) 0.005(2)
O6 0.025(3) 0.025(2) 0.022(2) 0.004(2) 0.003(2) -0.0019(19)
O15A 0.036(3) 0.027(3) 0.025(3) 0.009(2) 0.000(2) 0.002(2)
O15B 0.038(3) 0.017(2) 0.018(2) -0.0029(19) 0.0070(19) -0.009(2)
N1D 0.030(3) 0.027(3) 0.012(3) 0.002(2) 0.002(2) 0.000(2)
N1A 0.026(3) 0.033(3) 0.023(3) 0.009(3) 0.012(2) 0.000(3)
N1B 0.032(3) 0.017(3) 0.019(3) -0.004(2) 0.004(2) 0.002(2)
N1C 0.021(3) 0.028(3) 0.018(3) 0.003(3) 0.008(2) -0.001(2)
O14C 0.046(3) 0.035(3) 0.025(3) -0.001(2) 0.006(2) 0.005(2)
O14B 0.035(3) 0.034(3) 0.045(3) 0.017(3) 0.006(2) 0.001(2)
O14A 0.028(3) 0.030(3) 0.044(3) 0.009(2) 0.005(2) -0.003(2)
O14D 0.047(3) 0.052(3) 0.015(2) 0.002(2) 0.001(2) -0.026(3)
C9C 0.037(4) 0.030(4) 0.021(4) 0.000(3) 0.008(3) -0.005(3)
C8B 0.038(4) 0.032(4) 0.029(4) 0.008(3) 0.005(3) -0.011(3)
C3D 0.026(4) 0.032(4) 0.018(3) -0.005(3) 0.008(3) 0.007(3)
C13B 0.034(4) 0.018(3) 0.023(4) 0.002(3) 0.010(3) -0.003(3)
C13A 0.030(4) 0.024(3) 0.021(3) -0.001(3) 0.007(3) 0.001(3)
C4C 0.025(3) 0.026(3) 0.018(3) -0.001(3) 0.000(3) 0.000(3)
C7A 0.031(4) 0.023(4) 0.026(4) 0.002(3) 0.010(3) -0.004(3)
C7B 0.034(4) 0.024(4) 0.027(4) 0.005(3) 0.011(3) 0.008(3)
C13C 0.025(3) 0.047(4) 0.013(3) -0.007(3) 0.005(3) -0.005(3)
C13D 0.025(3) 0.025(3) 0.020(3) -0.007(3) 0.002(3) 0.000(3)
C6C 0.028(3) 0.029(4) 0.021(3) 0.005(3) 0.008(3) 0.000(3)
C10C 0.022(3) 0.033(4) 0.017(3) 0.004(3) 0.003(2) 0.004(3)
C6D 0.040(4) 0.032(4) 0.017(3) 0.001(3) 0.004(3) 0.013(3)
C10B 0.034(4) 0.021(3) 0.027(4) 0.004(3) 0.010(3) -0.001(3)
C10A 0.027(3) 0.021(3) 0.024(3) 0.002(3) 0.009(3) 0.004(3)
C2D 0.034(4) 0.027(4) 0.019(3) 0.002(3) 0.008(3) 0.012(3)
C3C 0.034(4) 0.040(5) 0.018(3) 0.001(3) 0.008(3) -0.003(3)
C4D 0.030(4) 0.042(4) 0.012(3) -0.001(3) 0.006(3) -0.002(3)
C7C 0.025(3) 0.048(5) 0.017(3) 0.006(3) 0.005(3) -0.002(3)
C12B 0.032(4) 0.029(4) 0.023(4) 0.000(3) 0.006(3) 0.005(3)
C5C 0.033(4) 0.032(4) 0.018(3) -0.008(3) 0.002(3) -0.007(3)
C10D 0.026(3) 0.039(4) 0.016(3) 0.003(3) 0.003(3) 0.002(3)
C5D 0.041(4) 0.036(4) 0.019(3) -0.006(3) 0.003(3) 0.012(3)
C9A 0.040(4) 0.023(3) 0.026(4) 0.004(3) 0.005(3) -0.002(3)
C4B 0.031(4) 0.030(4) 0.021(3) 0.007(3) 0.013(3) 0.002(3)
C8C 0.028(4) 0.035(4) 0.026(4) -0.004(3) 0.005(3) -0.003(3)
C4A 0.028(3) 0.018(3) 0.031(4) 0.002(3) 0.005(3) 0.000(3)
C12D 0.047(4) 0.031(4) 0.019(3) 0.001(3) 0.001(3) 0.009(3)
C7D 0.028(3) 0.028(3) 0.017(3) 0.005(3) 0.001(3) 0.002(3)
C11B 0.036(4) 0.026(3) 0.016(3) 0.001(3) 0.007(3) -0.002(3)
C8D 0.046(5) 0.032(4) 0.014(3) -0.001(3) 0.007(3) 0.001(3)
C8A 0.038(4) 0.025(3) 0.023(4) 0.001(3) 0.008(3) -0.011(3)
C12C 0.070(6) 0.037(4) 0.017(4) 0.010(3) 0.007(4) 0.014(4)
C2A 0.037(4) 0.029(3) 0.018(3) 0.005(3) 0.009(3) 0.003(3)
C2C 0.023(3) 0.034(4) 0.020(3) 0.000(3) 0.006(3) 0.000(3)
C5A 0.038(4) 0.023(3) 0.024(4) 0.000(3) 0.001(3) -0.009(3)
C3B 0.042(4) 0.024(4) 0.027(4) 0.000(3) 0.021(3) 0.000(3)
C9D 0.030(4) 0.037(4) 0.015(3) -0.005(3) 0.001(3) -0.002(3)
C9B 0.030(3) 0.025(3) 0.039(4) 0.017(3) 0.003(3) -0.004(3)
C6A 0.040(4) 0.031(4) 0.025(4) 0.003(3) 0.013(3) -0.008(3)
C3A 0.048(5) 0.028(4) 0.023(4) -0.001(3) 0.015(3) -0.003(3)
C5B 0.037(4) 0.038(4) 0.022(4) 0.001(3) 0.008(3) -0.007(3)
C11D 0.056(5) 0.040(5) 0.022(4) 0.001(3) 0.008(3) -0.005(4)
C11C 0.043(4) 0.030(4) 0.016(3) 0.000(3) -0.005(3) 0.003(3)
C62 0.0178(19) 0.0270(19) 0.034(2) -0.0109(17) 0.0044(16) -0.0165(16)
C11A 0.036(4) 0.047(5) 0.031(4) 0.012(4) -0.003(3) -0.008(4)
C6B 0.034(3) 0.032(4) 0.016(3) -0.001(3) -0.002(3) -0.003(3)
C12A 0.040(4) 0.045(5) 0.041(4) 0.027(4) -0.008(3) 0.001(4)
C66 0.039(4) 0.054(5) 0.048(5) -0.031(4) 0.003(4) 0.005(4)
C67 0.058(5) 0.033(4) 0.037(4) 0.008(4) 0.015(4) -0.008(4)
C69 0.124(11) 0.47(4) 0.124(11) 0.092(16) 0.076(9) 0.187(18)
O1E 0.048(5) 0.099(9) 0.064(6) -0.017(6) -0.032(4) 0.054(6)
C2E 0.026(5) 0.036(7) 0.168(19) -0.034(8) -0.035(7) 0.021(5)
O1G 0.028(3) 0.081(6) 0.039(4) -0.006(4) -0.013(3) 0.013(4)
C2B 0.046(4) 0.022(3) 0.028(4) -0.012(3) 0.020(3) -0.009(3)
C2G 0.025(5) 0.100(11) 0.095(10) 0.074(9) -0.011(6) -0.009(6)

loop_
_atom_type_symbol
_atom_type_description
_atom_type_scat_dispersion_real
_atom_type_scat_dispersion_imag
_atom_type_scat_source
C C 0.0033 0.0016 'International Tables Vol C Tables 4.2.6.8 and 6.1.1.4'
H H 0.0000 0.0000 'International Tables Vol C Tables 4.2.6.8 and 6.1.1.4'
N N 0.0061 0.0033 'International Tables Vol C Tables 4.2.6.8 and 6.1.1.4'
O O 0.0106 0.0060 'International Tables Vol C Tables 4.2.6.8 and 6.1.1.4'
Co Co 0.3494 0.9721 'International Tables Vol C Tables 4.2.6.8 and 6.1.1.4'

loop_
_geom_angle_atom_site_label_1
_geom_angle_atom_site_label_2
_geom_angle_atom_site_label_3
_geom_angle
_geom_angle_site_symmetry_1
_geom_angle_site_symmetry_3
O15D Co1 O15C 178.87(14) . .
O15D Co1 N1B 91.7(2) . 2_474
O15C Co1 N1B 89.3(2) . 2_474
O15D Co1 N1A 89.0(2) . 1_564
O15C Co1 N1A 91.5(2) . 1_564
N1B Co1 N1A 87.05(10) 2_474 1_564
O15D Co1 O2 92.3(2) . .
O15C Co1 O2 86.7(2) . .
N1B Co1 O2 175.9(2) 2_474 .
N1A Co1 O2 92.1(2) 1_564 .
O15D Co1 O1 87.2(2) . .
O15C Co1 O1 92.3(2) . .
N1B Co1 O1 92.0(2) 2_474 .
N1A Co1 O1 176.0(2) 1_564 .
O2 Co1 O1 89.13(9) . .
O15A Co2 O15B 179.6(3) . .
O15A Co2 N1D 90.7(2) . 2_566
O15B Co2 N1D 88.9(2) . 2_566
O15A Co2 O4 91.4(2) . .
O15B Co2 O4 88.7(2) . .
N1D Co2 O4 91.4(2) 2_566 .
O15A Co2 O6 89.2(2) . .
O15B Co2 O6 90.74(19) . .
N1D Co2 O6 88.8(2) 2_566 .
O4 Co2 O6 179.4(3) . .
O15A Co2 N1C 88.8(2) . .
O15B Co2 N1C 91.6(2) . .
N1D Co2 N1C 179.5(3) 2_566 .
O4 Co2 N1C 88.5(2) . .
O6 Co2 N1C 91.3(2) . .
C67 O1 Co1 132.7(5) . .
C66 O2 Co1 134.0(5) . .
C13D O15D Co1 131.6(5) . .
C69 O4 Co2 127.4(6) . .
C13C O15C Co1 131.0(5) . .
C62 O6 Co2 132.3(4) . .
C13A O15A Co2 128.3(5) . .
C13B O15B Co2 125.6(5) . .
C2D N1D C6D 116.4(6) . .
C2D N1D Co2 123.2(5) . 2_463
C6D N1D Co2 120.4(5) . 2_463
C6A N1A C2A 120.0(7) . .
C6A N1A Co1 120.7(5) . 1_546
C2A N1A Co1 119.2(5) . 1_546
C2B N1B C6B 115.0(6) . .
C2B N1B Co1 122.9(5) . 2_575
C6B N1B Co1 122.0(5) . 2_575
C6C N1C C2C 117.8(6) . .
C6C N1C Co2 121.3(5) . .
C2C N1C Co2 120.9(5) . .
C10C C9C C8C 120.1(8) . .
C7B C8B C9B 119.0(7) . .
C4D C3D C2D 120.5(7) . .
O15B C13B O14B 125.3(7) . .
O15B C13B C10B 114.7(6) . .
O14B C13B C10B 120.0(6) . .
O14A C13A O15A 124.1(7) . .
O14A C13A C10A 119.4(6) . .
O15A C13A C10A 116.4(6) . .
C5C C4C C3C 117.1(7) . .
C5C C4C C7C 123.2(7) . .
C3C C4C C7C 119.7(7) . .
C8A C7A C12A 118.8(7) . .
C8A C7A C4A 119.7(7) . .
C12A C7A C4A 121.5(7) . .
C8B C7B C12B 118.4(7) . .
C8B C7B C4B 121.6(7) . .
C12B C7B C4B 120.0(7) . .
O14C C13C O15C 126.4(6) . .
O14C C13C C10C 118.6(7) . .
O15C C13C C10C 115.0(7) . .
O14D C13D O15D 123.8(6) . .
O14D C13D C10D 120.1(6) . .
O15D C13D C10D 115.9(7) . .
N1C C6C C5C 123.2(7) . .
C9C C10C C11C 119.4(7) . .
C9C C10C C13C 120.8(7) . .
C11C C10C C13C 119.8(7) . .
C5D C6D N1D 122.7(7) . .
C9B C10B C11B 120.7(7) . .
C9B C10B C13B 118.3(6) . .
C11B C10B C13B 120.8(7) . .
C9A C10A C11A 117.1(7) . .
C9A C10A C13A 118.8(6) . .
C11A C10A C13A 124.1(7) . .
N1D C2D C3D 124.1(7) . .
C2C C3C C4C 118.5(7) . .
C3D C4D C5D 117.0(6) . .
C3D C4D C7D 122.7(7) . .
C5D C4D C7D 120.2(7) . .
C12C C7C C8C 119.7(7) . .
C12C C7C C4C 120.6(7) . .
C8C C7C C4C 119.7(8) . .
C11B C12B C7B 120.7(7) . .
C4C C5C C6C 120.4(7) . .
C11D C10D C9D 119.8(7) . .
C11D C10D C13D 120.7(7) . .
C9D C10D C13D 119.0(7) . .
C6D C5D C4D 119.2(7) . .
C10A C9A C8A 120.0(7) . .
C3B C4B C5B 117.6(7) . .
C3B C4B C7B 121.3(7) . .
C5B C4B C7B 121.0(7) . .
C9C C8C C7C 120.4(8) . .
C5A C4A C3A 116.4(7) . .
C5A C4A C7A 122.8(7) . .
C3A C4A C7A 120.7(7) . .
C11D C12D C7D 119.4(8) . .
C8D C7D C12D 118.3(7) . .
C8D C7D C4D 119.8(7) . .
C12D C7D C4D 121.8(7) . .
C12B C11B C10B 121.3(7) . .
C7D C8D C9D 120.7(8) . .
C7A C8A C9A 120.5(7) . .
C7C C12C C11C 121.5(8) . .
N1A C2A C3A 120.3(7) . .
N1C C2C C3C 122.9(7) . .
C4A C5A C6A 118.9(7) . .
C2B C3B C4B 118.9(7) . .
C10D C9D C8D 119.9(7) . .
C10B C9B C8B 119.7(7) . .
N1A C6A C5A 123.0(7) . .
C4A C3A C2A 121.2(8) . .
C6B C5B C4B 119.6(8) . .
C10D C11D C12D 121.4(8) . .
C12C C11C C10C 118.7(7) . .
C12A C11A C10A 121.8(8) . .
C5B C6B N1B 123.6(7) . .
C11A C12A C7A 121.8(7) . .
N1B C2B C3B 125.1(7) . .

loop_
_geom_bond_atom_site_label_1
_geom_bond_atom_site_label_2
_geom_bond_distance
_geom_bond_site_symmetry_2
Co1 O15D 2.043(5) .
Co1 O15C 2.054(5) .
Co1 N1B 2.128(6) 2_474
Co1 N1A 2.143(6) 1_564
Co1 O2 2.153(5) .
Co1 O1 2.165(5) .
Co2 O15A 2.029(5) .
Co2 O15B 2.037(5) .
Co2 N1D 2.145(6) 2_566
Co2 O4 2.153(5) .
Co2 O6 2.156(5) .
Co2 N1C 2.174(6) .
O1 C67 1.424(9) .
O2 C66 1.406(9) .
O15D C13D 1.284(8) .
O4 C69 1.68(2) .
O15C C13C 1.240(9) .
O6 C62 1.411(6) .
O15A C13A 1.276(8) .
O15B C13B 1.252(8) .
N1D C2D 1.328(10) .
N1D C6D 1.380(9) .
N1D Co2 2.145(6) 2_463
N1A C6A 1.296(10) .
N1A C2A 1.343(9) .
N1A Co1 2.143(6) 1_546
N1B C2B 1.332(10) .
N1B C6B 1.388(9) .
N1B Co1 2.128(6) 2_575
N1C C6C 1.314(9) .
N1C C2C 1.344(9) .
O14C C13C 1.229(9) .
O14B C13B 1.256(9) .
O14A C13A 1.257(9) .
O14D C13D 1.276(9) .
C9C C10C 1.381(11) .
C9C C8C 1.383(11) .
C8B C7B 1.403(11) .
C8B C9B 1.431(10) .
C3D C4D 1.344(10) .
C3D C2D 1.386(10) .
C13B C10B 1.548(10) .
C13A C10A 1.450(10) .
C4C C5C 1.350(11) .
C4C C3C 1.429(10) .
C4C C7C 1.481(10) .
C7A C8A 1.366(10) .
C7A C12A 1.394(12) .
C7A C4A 1.482(10) .
C7B C12B 1.425(10) .
C7B C4B 1.480(10) .
C13C C10C 1.522(10) .
C13D C10D 1.497(10) .
C6C C5C 1.409(9) .
C10C C11C 1.413(11) .
C6D C5D 1.359(10) .
C10B C9B 1.362(10) .
C10B C11B 1.385(10) .
C10A C9A 1.390(10) .
C10A C11A 1.427(10) .
C3C C2C 1.400(10) .
C4D C5D 1.445(11) .
C4D C7D 1.493(9) .
C7C C12C 1.351(12) .
C7C C8C 1.393(11) .
C12B C11B 1.338(11) .
C10D C11D 1.360(12) .
C10D C9D 1.393(11) .
C9A C8A 1.432(10) .
C4B C3B 1.373(11) .
C4B C5B 1.413(10) .
C4A C5A 1.388(11) .
C4A C3A 1.399(10) .
C12D C11D 1.401(11) .
C12D C7D 1.421(11) .
C7D C8D 1.392(11) .
C8D C9D 1.399(10) .
C12C C11C 1.394(11) .
C2A C3A 1.404(11) .
C5A C6A 1.426(10) .
C3B C2B 1.365(10) .
C5B C6B 1.330(11) .
C11A C12A 1.334(13) .
O1E C2E 1.400(5) .
O1G C2G 1.384(5) .
C1K O12 1.713(14) .
O5 C5 1.18(3) .
O10 C11 1.46(2) .
